data_7039347
loop_
_publ_author_name
'Ghosh, Somnath'
'Deka, Hemanta'
'Dangat, Yuvraj B.'
'Saha, Soumen'
'Gogoi, Kuldeep'
'Vanka, Kumar'
'Mondal, Biplab'

_publ_section_title
;
 Reductive nitrosylation of nickel(ii) complex by nitric oxide followed by
 nitrous oxide release.
;
_journal_issue 25
_journal_name_full 'Dalton transactions (Cambridge, England : 2003)'
_journal_page_first 10200
_journal_page_last 10208
_journal_paper_doi 10.1039/c6dt00826g
_journal_volume 45
_journal_year 2016
_chemical_formula_sum 'C26 H40 Cl N9 Ni O3.5'
_chemical_formula_weight 628.83
_chemical_name_systematic
; 
 ? 
;
_space_group_IT_number 4
_symmetry_cell_setting monoclinic
_symmetry_space_group_name_Hall 'P 2yb'
_symmetry_space_group_name_H-M 'P 1 21 1'
_atom_sites_solution_hydrogens geom
_atom_sites_solution_primary direct
_atom_sites_solution_secondary difmap
_audit_creation_method SHELXL-97
_audit_update_record
;
2016-04-29 deposited with the CCDC.
2016-05-06 downloaded from the CCDC.
;
_cell_angle_alpha 90.00
_cell_angle_beta 97.492(3)
_cell_angle_gamma 90.00
_cell_formula_units_Z 4
_cell_length_a 9.7243(4)
_cell_length_b 33.0698(17)
_cell_length_c 9.7619(5)
_cell_measurement_reflns_used 7503
_cell_measurement_temperature 296(2)
_cell_measurement_theta_max 26.26
_cell_measurement_theta_min 2.44
_cell_volume 3112.4(3)
_computing_cell_refinement 'Bruker SMART'
_computing_data_collection 'Bruker SMART'
_computing_data_reduction 'Bruker SAINT'
_computing_molecular_graphics 'Bruker SHELXTL'
_computing_publication_material 'Bruker SHELXTL'
_computing_structure_refinement 'SHELXL-97 (Sheldrick, 1997)'
_computing_structure_solution 'SHELXS-97 (Sheldrick, 1990)'
_diffrn_ambient_temperature 296(2)
_diffrn_measured_fraction_theta_full 0.983
_diffrn_measured_fraction_theta_max 0.983
_diffrn_measurement_device_type 'CCD area detector'
_diffrn_measurement_method 'phi and omega scans'
_diffrn_radiation_monochromator graphite
_diffrn_radiation_source 'fine-focus sealed tube'
_diffrn_radiation_type MoK\a
_diffrn_radiation_wavelength 0.71073
_diffrn_reflns_av_R_equivalents 0.0824
_diffrn_reflns_av_sigmaI/netI 0.0873
_diffrn_reflns_limit_h_max 11
_diffrn_reflns_limit_h_min -11
_diffrn_reflns_limit_k_max 39
_diffrn_reflns_limit_k_min -37
_diffrn_reflns_limit_l_max 11
_diffrn_reflns_limit_l_min -11
_diffrn_reflns_number 26834
_diffrn_reflns_theta_full 25.00
_diffrn_reflns_theta_max 25.00
_diffrn_reflns_theta_min 2.10
_exptl_absorpt_coefficient_mu 0.753
_exptl_absorpt_correction_T_max 1.00000
_exptl_absorpt_correction_T_min 0.7645
_exptl_absorpt_correction_type multi-scan
_exptl_absorpt_process_details 'face installed'
_exptl_crystal_colour deep-blue
_exptl_crystal_density_diffrn 1.342
_exptl_crystal_density_method 'not measured'
_exptl_crystal_description block
_exptl_crystal_F_000 1328
_exptl_crystal_size_max 0.19
_exptl_crystal_size_mid 0.11
_exptl_crystal_size_min 0.04
_refine_diff_density_max 0.837
_refine_diff_density_min -1.034
_refine_diff_density_rms 0.160
_refine_ls_abs_structure_details 'Flack H D (1983), Acta Cryst. A39, 876-881'
_refine_ls_abs_structure_Flack 0.11(3)
_refine_ls_extinction_method none
_refine_ls_goodness_of_fit_ref 1.181
_refine_ls_hydrogen_treatment mixed
_refine_ls_matrix_type full
_refine_ls_number_parameters 746
_refine_ls_number_reflns 9833
_refine_ls_number_restraints 27
_refine_ls_restrained_S_all 1.182
_refine_ls_R_factor_all 0.1297
_refine_ls_R_factor_gt 0.0760
_refine_ls_shift/su_max 0.005
_refine_ls_shift/su_mean 0.000
_refine_ls_structure_factor_coef Fsqd
_refine_ls_weighting_details 'calc w=1/[\s^2^(Fo^2^)+(0.0750P)^2^+8.5000P] where P=(Fo^2^+2Fc^2^)/3'
_refine_ls_weighting_scheme calc
_refine_ls_wR_factor_gt 0.1873
_refine_ls_wR_factor_ref 0.2342
_reflns_number_gt 6257
_reflns_number_total 9833
_reflns_threshold_expression >2sigma(I)
_cod_data_source_file c6dt00826g2.cif
_cod_data_source_block complex_3
_cod_depositor_comments 'Adding full bibliography for 7039345--7039347.cif.'
_cod_original_sg_symbol_H-M 'P 21'
_cod_database_code 7039347

loop_
_symmetry_equiv_pos_as_xyz
'x, y, z'
'-x, y+1/2, -z'

loop_
_atom_site_label
_atom_site_type_symbol
_atom_site_fract_x
_atom_site_fract_y
_atom_site_fract_z
_atom_site_U_iso_or_equiv
_atom_site_adp_type
_atom_site_occupancy
_atom_site_symmetry_multiplicity
_atom_site_calc_flag
_atom_site_refinement_flags
Ni2 Ni 0.63555(13) 0.16573(4) 0.10814(14) 0.0446(4) Uani 1 1 d .
O6 O 0.6646(17) 0.0940(5) 0.4174(17) 0.158(7) Uani 1 1 d U
O4 O 0.5511(10) 0.1398(3) 0.2903(9) 0.066(2) Uani 1 1 d .
O5 O 0.7465(9) 0.1200(3) 0.2377(11) 0.071(3) Uani 1 1 d .
N14 N 0.5360(9) 0.1188(3) -0.0032(10) 0.049(2) Uani 1 1 d .
N15 N 0.3829(11) 0.0778(3) -0.1138(11) 0.063(3) Uani 1 1 d .
H15 H 0.3047 0.0664 -0.1408 0.076 Uiso 1 1 calc R
N12 N 0.4927(9) 0.2088(3) 0.0262(9) 0.048(2) Uani 1 1 d .
N13 N 0.3407(11) 0.2459(3) -0.1080(10) 0.047(3) Uani 1 1 d .
H13 H 0.2891 0.2548 -0.1798 0.057 Uiso 1 1 calc R
N10 N 0.7210(9) 0.2076(3) 0.2486(10) 0.051(3) Uani 1 1 d .
N11 N 0.8478(10) 0.2441(4) 0.3935(11) 0.055(3) Uani 1 1 d .
H11 H 0.9201 0.2530 0.4447 0.066 Uiso 1 1 calc R
N16 N 0.7683(9) 0.1724(3) -0.0386(10) 0.049(2) Uani 1 1 d .
N17 N 0.8785(10) 0.1961(3) -0.2023(11) 0.058(3) Uani 1 1 d .
H17 H 0.9169 0.2128 -0.2533 0.070 Uiso 1 1 calc R
N18 N 0.6543(16) 0.1168(4) 0.3138(13) 0.077(4) Uani 1 1 d U
C40 C 0.847(2) 0.2837(5) -0.108(2) 0.108(6) Uani 1 1 d .
H40A H 0.9431 0.2825 -0.1211 0.162 Uiso 1 1 calc R
H40B H 0.8307 0.3074 -0.0560 0.162 Uiso 1 1 calc R
H40C H 0.7908 0.2848 -0.1967 0.162 Uiso 1 1 calc R
C41 C 0.8111(18) 0.2480(4) -0.0345(18) 0.084(5) Uani 1 1 d .
H41A H 0.7155 0.2515 -0.0182 0.101 Uiso 1 1 calc R
H41B H 0.8669 0.2489 0.0554 0.101 Uiso 1 1 calc R
C42 C 0.8223(12) 0.2065(4) -0.0866(13) 0.061(3) Uani 1 1 d .
C43 C 0.8657(12) 0.1557(4) -0.2262(12) 0.059(3) Uani 1 1 d .
C44 C 0.9200(15) 0.1366(4) -0.3457(16) 0.081(4) Uani 1 1 d .
H44A H 0.9030 0.1080 -0.3448 0.121 Uiso 1 1 calc R
H44B H 1.0179 0.1414 -0.3397 0.121 Uiso 1 1 calc R
H44C H 0.8741 0.1480 -0.4299 0.121 Uiso 1 1 calc R
C45 C 0.7934(13) 0.1401(4) -0.1296(15) 0.064(4) Uani 1 1 d .
C46 C 0.7532(11) 0.0987(4) -0.1009(15) 0.057(3) Uani 1 1 d .
H46A H 0.8056 0.0900 -0.0146 0.068 Uiso 1 1 calc R
H46B H 0.7775 0.0812 -0.1735 0.068 Uiso 1 1 calc R
C47 C 0.6047(12) 0.0943(4) -0.0910(12) 0.051(3) Uani 1 1 d .
C48 C 0.5074(13) 0.0689(4) -0.1608(13) 0.055(3) Uani 1 1 d .
C49 C 0.5199(16) 0.0349(4) -0.2586(17) 0.079(4) Uani 1 1 d .
H49A H 0.5063 0.0448 -0.3517 0.118 Uiso 1 1 calc R
H49B H 0.4509 0.0148 -0.2474 0.118 Uiso 1 1 calc R
H49C H 0.6105 0.0230 -0.2395 0.118 Uiso 1 1 calc R
C50 C 0.4041(11) 0.1076(4) -0.0180(12) 0.048(3) Uani 1 1 d .
C51 C 0.2954(12) 0.1247(5) 0.0581(14) 0.069(4) Uani 1 1 d .
H51A H 0.2710 0.1046 0.1232 0.083 Uiso 1 1 calc R
H51B H 0.3335 0.1478 0.1109 0.083 Uiso 1 1 calc R
C52 C 0.1687(15) 0.1373(6) -0.0297(16) 0.091(5) Uani 1 1 d .
H52A H 0.1825 0.1636 -0.0674 0.136 Uiso 1 1 calc R
H52B H 0.0932 0.1383 0.0245 0.136 Uiso 1 1 calc R
H52C H 0.1476 0.1182 -0.1036 0.136 Uiso 1 1 calc R
C39 C 0.4882(17) 0.2120(5) -0.3467(17) 0.089(5) Uani 1 1 d .
H39A H 0.4219 0.2328 -0.3761 0.133 Uiso 1 1 calc R
H39B H 0.4940 0.1935 -0.4214 0.133 Uiso 1 1 calc R
H39C H 0.5774 0.2240 -0.3194 0.133 Uiso 1 1 calc R
C38 C 0.4439(16) 0.1901(5) -0.2287(13) 0.066(4) Uani 1 1 d .
H38A H 0.5094 0.1683 -0.2042 0.080 Uiso 1 1 calc R
H38B H 0.3547 0.1777 -0.2591 0.080 Uiso 1 1 calc R
C37 C 0.4312(12) 0.2137(3) -0.1016(11) 0.043(3) Uani 1 1 d .
C34 C 0.4415(10) 0.2376(3) 0.1083(11) 0.044(3) Uani 1 1 d .
C33 C 0.4887(11) 0.2384(4) 0.2600(12) 0.053(3) Uani 1 1 d .
H33A H 0.4510 0.2624 0.2982 0.064 Uiso 1 1 calc R
H33B H 0.4491 0.2152 0.3013 0.064 Uiso 1 1 calc R
C32 C 0.6403(10) 0.2380(3) 0.3022(11) 0.043(3) Uani 1 1 d .
C30 C 0.7209(13) 0.2605(4) 0.3927(12) 0.053(3) Uani 1 1 d .
C31 C 0.6853(16) 0.2945(5) 0.4804(14) 0.078(4) Uani 1 1 d .
H31A H 0.5992 0.2889 0.5148 0.117 Uiso 1 1 calc R
H31B H 0.6762 0.3189 0.4266 0.117 Uiso 1 1 calc R
H31C H 0.7573 0.2979 0.5567 0.117 Uiso 1 1 calc R
C35 C 0.3505(12) 0.2616(4) 0.0305(13) 0.055(3) Uani 1 1 d .
C36 C 0.2643(14) 0.2976(5) 0.0662(16) 0.082(5) Uani 1 1 d .
H36A H 0.2815 0.3026 0.1638 0.123 Uiso 1 1 calc R
H36B H 0.1677 0.2918 0.0403 0.123 Uiso 1 1 calc R
H36C H 0.2894 0.3210 0.0170 0.123 Uiso 1 1 calc R
C29 C 0.8511(11) 0.2134(4) 0.3092(11) 0.046(3) Uani 1 1 d .
C28 C 0.9755(12) 0.1883(4) 0.2931(15) 0.062(4) Uani 1 1 d .
H28A H 0.9931 0.1708 0.3732 0.074 Uiso 1 1 calc R
H28B H 0.9524 0.1711 0.2131 0.074 Uiso 1 1 calc R
C27 C 1.1040(16) 0.2093(6) 0.277(2) 0.118(8) Uani 1 1 d .
H27A H 1.1082 0.2143 0.1809 0.177 Uiso 1 1 calc R
H27B H 1.1815 0.1930 0.3142 0.177 Uiso 1 1 calc R
H27C H 1.1069 0.2346 0.3259 0.177 Uiso 1 1 calc R
Ni1 Ni 0.87240(13) 0.47213(4) 0.86997(14) 0.0458(4) Uani 1 1 d .
O2 O 0.9789(10) 0.5185(3) 1.0077(11) 0.074(3) Uani 1 1 d .
O1 O 0.7788(10) 0.4960(3) 1.0575(10) 0.072(3) Uani 1 1 d .
O3 O 0.8847(17) 0.5398(6) 1.1844(17) 0.168(7) Uani 1 1 d U
N7 N 0.9586(9) 0.4298(3) 1.0075(10) 0.044(2) Uani 1 1 d .
N8 N 1.0947(10) 0.3928(3) 1.1620(10) 0.052(3) Uani 1 1 d .
H8 H 1.1666 0.3842 1.2147 0.062 Uiso 1 1 calc R
N5 N 0.7320(9) 0.4294(3) 0.7816(9) 0.045(2) Uani 1 1 d .
N6 N 0.5877(11) 0.3937(4) 0.6560(11) 0.058(3) Uani 1 1 d .
H6 H 0.5360 0.3849 0.5840 0.070 Uiso 1 1 calc R
N1 N 1.0078(9) 0.4671(3) 0.7269(10) 0.054(2) Uani 1 1 d .
N2 N 1.1207(12) 0.4439(4) 0.5616(13) 0.080(4) Uani 1 1 d .
H2 H 1.1632 0.4277 0.5122 0.096 Uiso 1 1 calc R
N3 N 0.7706(10) 0.5193(3) 0.7604(11) 0.048(2) Uani 1 1 d .
N4 N 0.6159(11) 0.5594(3) 0.6528(11) 0.056(3) Uani 1 1 d .
H4 H 0.5361 0.5701 0.6272 0.068 Uiso 1 1 calc R
N9 N 0.8793(16) 0.5181(4) 1.0846(13) 0.078(4) Uani 1 1 d U
C1 C 1.006(3) 0.3624(6) 0.640(2) 0.150(10) Uani 1 1 d .
H1A H 1.0190 0.3696 0.5469 0.226 Uiso 1 1 calc R
H1B H 0.9088 0.3612 0.6472 0.226 Uiso 1 1 calc R
H1C H 1.0475 0.3365 0.6619 0.226 Uiso 1 1 calc R
C2 C 1.0696(19) 0.3917(4) 0.7321(16) 0.083(5) Uani 1 1 d .
H2A H 1.1666 0.3847 0.7570 0.099 Uiso 1 1 calc R
H2B H 1.0257 0.3913 0.8158 0.099 Uiso 1 1 calc R
C3 C 1.0598(13) 0.4335(3) 0.6718(14) 0.055(3) Uani 1 1 d .
C26 C 1.3459(13) 0.4271(6) 1.0453(18) 0.096(6) Uani 1 1 d .
H26A H 1.3760 0.4146 1.1328 0.145 Uiso 1 1 calc R
H26B H 1.4168 0.4451 1.0218 0.145 Uiso 1 1 calc R
H26C H 1.3283 0.4067 0.9755 0.145 Uiso 1 1 calc R
C5 C 1.1536(18) 0.5070(6) 0.4190(15) 0.097(5) Uani 1 1 d .
H5A H 1.2251 0.4909 0.3870 0.146 Uiso 1 1 calc R
H5B H 1.1901 0.5332 0.4465 0.146 Uiso 1 1 calc R
H5C H 1.0780 0.5100 0.3460 0.146 Uiso 1 1 calc R
C4 C 1.1028(14) 0.4865(5) 0.5406(15) 0.068(4) Uani 1 1 d .
C6 C 1.0317(12) 0.4994(4) 0.6389(13) 0.056(3) Uani 1 1 d .
C7 C 0.9878(12) 0.5406(4) 0.6705(15) 0.058(3) Uani 1 1 d .
H7A H 1.0155 0.5590 0.6018 0.070 Uiso 1 1 calc R
H7B H 1.0359 0.5486 0.7597 0.070 Uiso 1 1 calc R
C8 C 0.8319(12) 0.5447(4) 0.6735(13) 0.052(3) Uani 1 1 d .
C9 C 0.7390(13) 0.5709(4) 0.6055(14) 0.057(3) Uani 1 1 d .
C10 C 0.7467(17) 0.6033(5) 0.5013(17) 0.087(5) Uani 1 1 d .
H10A H 0.7309 0.6291 0.5418 0.130 Uiso 1 1 calc R
H10B H 0.6773 0.5987 0.4236 0.130 Uiso 1 1 calc R
H10C H 0.8369 0.6031 0.4713 0.130 Uiso 1 1 calc R
C11 C 0.6396(13) 0.5290(4) 0.7443(13) 0.055(3) Uani 1 1 d .
C12 C 0.5280(13) 0.5121(5) 0.8227(14) 0.068(4) Uani 1 1 d .
H12A H 0.5012 0.5326 0.8852 0.081 Uiso 1 1 calc R
H12B H 0.5649 0.4892 0.8776 0.081 Uiso 1 1 calc R
C25 C 1.2116(11) 0.4513(4) 1.0547(15) 0.059(3) Uani 1 1 d .
H25A H 1.2280 0.4702 1.1311 0.071 Uiso 1 1 calc R
H25B H 1.1893 0.4669 0.9706 0.071 Uiso 1 1 calc R
C24 C 1.0894(12) 0.4251(4) 1.0748(13) 0.050(3) Uani 1 1 d .
C22 C 0.9602(11) 0.3760(4) 1.1499(11) 0.048(3) Uani 1 1 d .
C23 C 0.9365(14) 0.3390(4) 1.2369(14) 0.066(3) Uani 1 1 d .
H23A H 0.8444 0.3289 1.2103 0.099 Uiso 1 1 calc R
H23B H 0.9474 0.3464 1.3328 0.099 Uiso 1 1 calc R
H23C H 1.0028 0.3185 1.2224 0.099 Uiso 1 1 calc R
C21 C 0.8830(10) 0.3987(4) 1.0581(11) 0.046(3) Uani 1 1 d .
C20 C 0.7240(10) 0.3969(4) 1.0145(11) 0.044(3) Uani 1 1 d .
H20A H 0.6890 0.3719 1.0489 0.052 Uiso 1 1 calc R
H20B H 0.6812 0.4191 1.0582 0.052 Uiso 1 1 calc R
C19 C 0.6812(11) 0.3991(3) 0.8643(12) 0.047(3) Uani 1 1 d .
C17 C 0.5905(12) 0.3768(4) 0.7809(13) 0.054(3) Uani 1 1 d .
C18 C 0.5040(13) 0.3402(4) 0.8076(16) 0.069(4) Uani 1 1 d .
H18A H 0.4396 0.3475 0.8701 0.104 Uiso 1 1 calc R
H18B H 0.5637 0.3190 0.8476 0.104 Uiso 1 1 calc R
H18C H 0.4539 0.3310 0.7220 0.104 Uiso 1 1 calc R
C16 C 0.6713(11) 0.4249(3) 0.6535(11) 0.042(2) Uani 1 1 d .
C15 C 0.6875(13) 0.4498(4) 0.5347(12) 0.058(3) Uani 1 1 d .
H15A H 0.7661 0.4676 0.5592 0.070 Uiso 1 1 calc R
H15B H 0.6057 0.4667 0.5153 0.070 Uiso 1 1 calc R
C14 C 0.7088(17) 0.4275(6) 0.4023(16) 0.099(6) Uani 1 1 d .
H14A H 0.7858 0.4093 0.4207 0.148 Uiso 1 1 calc R
H14B H 0.7274 0.4467 0.3333 0.148 Uiso 1 1 calc R
H14C H 0.6265 0.4125 0.3694 0.148 Uiso 1 1 calc R
C13 C 0.401(2) 0.4988(9) 0.726(3) 0.196(15) Uani 1 1 d .
H13C H 0.3382 0.5211 0.7094 0.294 Uiso 1 1 calc R
H13D H 0.3561 0.4770 0.7682 0.294 Uiso 1 1 calc R
H13E H 0.4288 0.4897 0.6406 0.294 Uiso 1 1 calc R
Cl1 Cl 0.3289(3) 0.38807(12) 0.4117(3) 0.0706(10) Uani 1 1 d .
Cl2 Cl 0.0950(3) 0.25098(13) 0.6502(3) 0.0703(9) Uani 1 1 d .
O7 O 0.297(2) 0.2953(4) 0.4594(19) 0.174(8) Uani 1 1 d .

loop_
_atom_site_aniso_label
_atom_site_aniso_U_11
_atom_site_aniso_U_22
_atom_site_aniso_U_33
_atom_site_aniso_U_23
_atom_site_aniso_U_13
_atom_site_aniso_U_12
Ni2 0.0382(7) 0.0556(9) 0.0399(8) 0.0015(7) 0.0041(6) -0.0010(6)
O6 0.154(12) 0.175(14) 0.129(12) 0.053(10) -0.048(10) -0.059(11)
O4 0.071(6) 0.078(6) 0.053(6) -0.002(5) 0.018(4) -0.010(5)
O5 0.053(5) 0.087(7) 0.069(7) 0.006(5) -0.005(5) -0.012(5)
N14 0.041(5) 0.069(7) 0.035(5) 0.000(5) -0.002(4) 0.005(5)
N15 0.059(6) 0.078(7) 0.052(7) -0.008(6) 0.009(5) 0.000(6)
N12 0.040(5) 0.067(7) 0.035(6) 0.001(5) -0.004(4) 0.001(4)
N13 0.067(6) 0.040(6) 0.034(6) 0.009(4) 0.004(4) 0.006(5)
N10 0.024(5) 0.079(7) 0.048(6) 0.002(5) 0.002(4) -0.001(4)
N11 0.042(6) 0.077(8) 0.047(7) 0.010(6) 0.007(5) -0.005(5)
N16 0.046(5) 0.047(6) 0.055(6) -0.006(5) 0.012(4) -0.006(5)
N17 0.063(6) 0.057(6) 0.057(7) 0.008(5) 0.015(5) -0.003(5)
N18 0.100(10) 0.064(8) 0.059(8) 0.017(6) -0.018(7) -0.027(7)
C40 0.144(16) 0.071(10) 0.117(15) 0.013(10) 0.046(12) -0.016(10)
C41 0.104(12) 0.049(8) 0.107(13) 0.018(8) 0.040(10) -0.019(8)
C42 0.043(6) 0.092(10) 0.050(8) 0.012(7) 0.020(5) -0.005(6)
C43 0.059(7) 0.086(10) 0.034(6) 0.001(6) 0.017(5) -0.005(6)
C44 0.078(10) 0.080(10) 0.094(11) -0.005(9) 0.047(8) -0.006(8)
C45 0.046(7) 0.071(9) 0.080(10) -0.005(7) 0.030(6) 0.002(6)
C46 0.041(6) 0.059(8) 0.072(9) 0.003(6) 0.017(6) 0.004(6)
C47 0.065(7) 0.050(7) 0.039(7) 0.009(5) 0.013(5) 0.009(6)
C48 0.065(8) 0.050(7) 0.050(8) -0.010(6) 0.010(6) -0.011(6)
C49 0.089(10) 0.053(8) 0.093(12) -0.024(8) 0.009(8) 0.008(7)
C50 0.036(6) 0.063(7) 0.041(7) -0.006(5) -0.007(5) -0.007(5)
C51 0.047(7) 0.103(11) 0.061(9) -0.007(8) 0.019(6) -0.006(7)
C52 0.073(10) 0.123(14) 0.071(10) -0.012(10) -0.009(7) 0.016(9)
C39 0.091(11) 0.104(12) 0.075(11) -0.016(9) 0.024(9) -0.002(9)
C38 0.092(10) 0.064(9) 0.040(8) 0.007(6) -0.003(7) 0.012(7)
C37 0.051(7) 0.046(6) 0.028(6) -0.001(5) -0.005(5) -0.002(5)
C34 0.038(6) 0.060(7) 0.030(6) -0.011(5) 0.000(4) -0.005(5)
C33 0.046(7) 0.070(8) 0.042(7) -0.006(6) 0.002(5) 0.020(6)
C32 0.028(5) 0.060(7) 0.043(6) 0.000(5) 0.011(4) 0.001(5)
C30 0.059(8) 0.066(8) 0.032(6) 0.000(6) 0.004(5) -0.019(6)
C31 0.093(11) 0.093(11) 0.047(8) -0.009(8) 0.006(7) -0.019(9)
C35 0.051(7) 0.058(8) 0.055(8) 0.001(6) 0.004(6) -0.002(6)
C36 0.062(9) 0.093(11) 0.092(11) 0.032(9) 0.018(8) 0.048(8)
C29 0.032(6) 0.073(8) 0.032(6) 0.014(6) 0.003(5) -0.013(5)
C28 0.044(7) 0.074(9) 0.070(9) 0.014(7) 0.020(6) 0.012(6)
C27 0.063(10) 0.122(14) 0.18(2) -0.069(14) 0.066(12) -0.036(9)
Ni1 0.0447(8) 0.0509(9) 0.0422(8) 0.0024(7) 0.0068(6) 0.0021(6)
O2 0.075(6) 0.055(6) 0.087(8) -0.018(5) -0.011(6) -0.008(5)
O1 0.061(6) 0.079(7) 0.075(7) -0.010(5) 0.005(5) 0.010(5)
O3 0.167(14) 0.207(17) 0.121(13) -0.085(11) -0.010(10) 0.032(13)
N7 0.043(5) 0.045(5) 0.045(6) -0.007(4) 0.008(4) -0.002(4)
N8 0.054(6) 0.064(7) 0.033(5) 0.003(5) -0.009(4) 0.019(5)
N5 0.050(5) 0.049(5) 0.032(5) 0.008(4) -0.004(4) 0.001(4)
N6 0.054(6) 0.079(8) 0.035(6) -0.001(6) -0.019(4) 0.005(6)
N1 0.044(5) 0.067(6) 0.055(6) -0.006(5) 0.023(4) -0.001(5)
N2 0.074(8) 0.090(9) 0.083(9) -0.010(7) 0.043(7) 0.008(7)
N3 0.051(6) 0.049(6) 0.048(6) -0.001(5) 0.019(5) 0.004(5)
N4 0.058(6) 0.054(6) 0.057(7) 0.009(5) 0.007(5) 0.021(5)
N9 0.094(10) 0.083(9) 0.054(7) -0.024(6) -0.007(7) 0.031(8)
C1 0.24(3) 0.081(13) 0.110(17) 0.011(12) -0.038(17) -0.023(15)
C2 0.119(13) 0.067(9) 0.069(10) 0.006(8) 0.035(9) 0.012(9)
C3 0.063(8) 0.037(6) 0.069(9) -0.005(6) 0.021(6) 0.003(5)
C26 0.045(8) 0.140(15) 0.109(13) 0.046(11) 0.030(8) 0.018(8)
C5 0.114(13) 0.135(14) 0.049(9) 0.020(10) 0.037(9) 0.000(11)
C4 0.058(8) 0.088(10) 0.061(9) 0.010(7) 0.020(6) -0.005(7)
C6 0.042(6) 0.072(8) 0.057(8) -0.003(6) 0.019(6) -0.004(6)
C7 0.059(8) 0.049(7) 0.071(9) 0.006(6) 0.024(6) -0.005(6)
C8 0.061(7) 0.047(7) 0.051(8) 0.006(6) 0.018(6) 0.005(6)
C9 0.059(8) 0.050(7) 0.064(9) 0.003(6) 0.010(6) -0.012(6)
C10 0.084(11) 0.104(12) 0.075(11) 0.006(10) 0.021(9) 0.004(9)
C11 0.063(8) 0.055(7) 0.051(8) 0.006(6) 0.019(6) 0.007(6)
C12 0.063(8) 0.080(9) 0.060(9) 0.017(7) 0.006(6) -0.003(7)
C25 0.044(7) 0.061(8) 0.067(9) 0.004(7) -0.007(6) 0.000(6)
C24 0.042(6) 0.057(7) 0.053(8) -0.005(6) 0.013(6) 0.009(6)
C22 0.045(6) 0.060(7) 0.039(6) 0.007(5) -0.003(5) -0.010(5)
C23 0.066(8) 0.078(9) 0.052(8) 0.011(7) 0.002(6) -0.011(7)
C21 0.030(5) 0.071(8) 0.037(6) 0.002(6) 0.001(4) -0.006(5)
C20 0.042(6) 0.054(7) 0.035(6) -0.004(5) 0.007(5) 0.000(5)
C19 0.042(6) 0.054(7) 0.047(7) 0.010(5) 0.011(5) -0.002(5)
C17 0.054(7) 0.045(6) 0.063(9) -0.001(6) 0.010(6) -0.011(5)
C18 0.049(7) 0.068(8) 0.091(11) 0.014(8) 0.011(7) -0.019(6)
C16 0.041(6) 0.048(7) 0.035(6) 0.004(5) -0.004(5) 0.003(5)
C15 0.056(7) 0.072(9) 0.047(8) 0.004(6) 0.009(6) -0.002(7)
C14 0.103(12) 0.136(15) 0.062(10) -0.040(10) 0.030(9) -0.022(11)
C13 0.095(15) 0.25(3) 0.23(3) 0.13(2) -0.043(16) -0.103(18)
Cl1 0.0538(18) 0.107(3) 0.0472(19) -0.0046(17) -0.0069(14) 0.0106(17)
Cl2 0.0461(17) 0.111(3) 0.0519(19) 0.0126(19) -0.0024(14) -0.0069(17)
O7 0.256(18) 0.074(8) 0.230(18) -0.014(9) 0.174(16) -0.012(9)

loop_
_atom_type_symbol
_atom_type_description
_atom_type_scat_dispersion_real
_atom_type_scat_dispersion_imag
_atom_type_scat_source
C C 0.0033 0.0016 'International Tables Vol C Tables 4.2.6.8 and 6.1.1.4'
Cl Cl 0.1484 0.1585 'International Tables Vol C Tables 4.2.6.8 and 6.1.1.4'
N N 0.0061 0.0033 'International Tables Vol C Tables 4.2.6.8 and 6.1.1.4'
Ni Ni 0.3393 1.1124 'International Tables Vol C Tables 4.2.6.8 and 6.1.1.4'
O O 0.0106 0.0060 'International Tables Vol C Tables 4.2.6.8 and 6.1.1.4'
H H 0.0000 0.0000 'International Tables Vol C Tables 4.2.6.8 and 6.1.1.4'

loop_
_geom_angle_atom_site_label_1
_geom_angle_atom_site_label_2
_geom_angle_atom_site_label_3
_geom_angle
N10 Ni2 N16 99.0(4)
N10 Ni2 N14 169.6(4)
N16 Ni2 N14 90.5(4)
N10 Ni2 N12 89.2(4)
N16 Ni2 N12 96.1(4)
N14 Ni2 N12 93.9(4)
N10 Ni2 O5 87.4(4)
N16 Ni2 O5 99.9(4)
N14 Ni2 O5 86.9(4)
N12 Ni2 O5 164.0(4)
N10 Ni2 O4 83.4(4)
N16 Ni2 O4 157.9(4)
N14 Ni2 O4 86.2(4)
N12 Ni2 O4 105.9(4)
O5 Ni2 O4 58.1(4)
N18 O4 Ni2 90.6(7)
N18 O5 Ni2 93.7(8)
C50 N14 C47 107.7(10)
C50 N14 Ni2 130.4(8)
C47 N14 Ni2 121.7(8)
C50 N15 C48 108.9(10)
C50 N15 H15 125.6
C48 N15 H15 125.6
C37 N12 C34 108.1(9)
C37 N12 Ni2 130.3(8)
C34 N12 Ni2 121.6(7)
C37 N13 C35 105.9(9)
C37 N13 H13 127.1
C35 N13 H13 127.1
C29 N10 C32 105.9(10)
C29 N10 Ni2 132.1(8)
C32 N10 Ni2 122.1(7)
C29 N11 C30 113.9(11)
C29 N11 H11 123.0
C30 N11 H11 123.0
C42 N16 C45 107.6(9)
C42 N16 Ni2 129.6(8)
C45 N16 Ni2 121.6(7)
C43 N17 C42 110.7(11)
C43 N17 H17 124.6
C42 N17 H17 124.6
O5 N18 O6 123.1(17)
O5 N18 O4 117.5(12)
O6 N18 O4 119.2(17)
C41 C40 H40A 109.5
C41 C40 H40B 109.5
H40A C40 H40B 109.5
C41 C40 H40C 109.5
H40A C40 H40C 109.5
H40B C40 H40C 109.5
C40 C41 C42 123.6(14)
C40 C41 H41A 106.4
C42 C41 H41A 106.4
C40 C41 H41B 106.4
C42 C41 H41B 106.4
H41A C41 H41B 106.5
N16 C42 N17 107.0(12)
N16 C42 C41 127.4(10)
N17 C42 C41 125.3(11)
C45 C43 N17 107.5(11)
C45 C43 C44 131.0(13)
N17 C43 C44 121.4(11)
C43 C44 H44A 109.5
C43 C44 H44B 109.5
H44A C44 H44B 109.5
C43 C44 H44C 109.5
H44A C44 H44C 109.5
H44B C44 H44C 109.5
C43 C45 N16 107.0(11)
C43 C45 C46 132.1(12)
N16 C45 C46 120.6(10)
C45 C46 C47 113.4(10)
C45 C46 H46A 108.9
C47 C46 H46A 108.9
C45 C46 H46B 108.9
C47 C46 H46B 108.9
H46A C46 H46B 107.7
C48 C47 N14 107.5(10)
C48 C47 C46 130.3(11)
N14 C47 C46 122.1(11)
C47 C48 N15 106.3(10)
C47 C48 C49 132.0(12)
N15 C48 C49 121.4(11)
C48 C49 H49A 109.5
C48 C49 H49B 109.5
H49A C49 H49B 109.5
C48 C49 H49C 109.5
H49A C49 H49C 109.5
H49B C49 H49C 109.5
N14 C50 N15 109.6(10)
N14 C50 C51 125.7(11)
N15 C50 C51 124.7(10)
C52 C51 C50 114.6(11)
C52 C51 H51A 108.6
C50 C51 H51A 108.6
C52 C51 H51B 108.6
C50 C51 H51B 108.6
H51A C51 H51B 107.6
C51 C52 H52A 109.5
C51 C52 H52B 109.5
H52A C52 H52B 109.5
C51 C52 H52C 109.5
H52A C52 H52C 109.5
H52B C52 H52C 109.5
C38 C39 H39A 109.5
C38 C39 H39B 109.5
H39A C39 H39B 109.5
C38 C39 H39C 109.5
H39A C39 H39C 109.5
H39B C39 H39C 109.5
C39 C38 C37 117.3(13)
C39 C38 H38A 108.0
C37 C38 H38A 108.0
C39 C38 H38B 108.0
C37 C38 H38B 108.0
H38A C38 H38B 107.2
N12 C37 N13 110.2(10)
N12 C37 C38 130.3(11)
N13 C37 C38 119.5(11)
C35 C34 N12 109.9(9)
C35 C34 C33 130.1(10)
N12 C34 C33 120.0(10)
C32 C33 C34 116.3(9)
C32 C33 H33A 108.2
C34 C33 H33A 108.2
C32 C33 H33B 108.2
C34 C33 H33B 108.2
H33A C33 H33B 107.4
C30 C32 N10 109.6(10)
C30 C32 C33 131.4(11)
N10 C32 C33 118.9(10)
C32 C30 N11 103.9(11)
C32 C30 C31 130.3(12)
N11 C30 C31 125.8(12)
C30 C31 H31A 109.5
C30 C31 H31B 109.5
H31A C31 H31B 109.5
C30 C31 H31C 109.5
H31A C31 H31C 109.5
H31B C31 H31C 109.5
C34 C35 N13 106.0(10)
C34 C35 C36 132.2(12)
N13 C35 C36 121.8(11)
C35 C36 H36A 109.5
C35 C36 H36B 109.5
H36A C36 H36B 109.5
C35 C36 H36C 109.5
H36A C36 H36C 109.5
H36B C36 H36C 109.5
N11 C29 N10 106.8(10)
N11 C29 C28 125.8(11)
N10 C29 C28 127.4(12)
C27 C28 C29 117.7(13)
C27 C28 H28A 107.9
C29 C28 H28A 107.9
C27 C28 H28B 107.9
C29 C28 H28B 107.9
H28A C28 H28B 107.2
C28 C27 H27A 109.5
C28 C27 H27B 109.5
H27A C27 H27B 109.5
C28 C27 H27C 109.5
H27A C27 H27C 109.5
H27B C27 H27C 109.5
N7 Ni1 N1 98.5(4)
N7 Ni1 N3 169.8(4)
N1 Ni1 N3 90.9(4)
N7 Ni1 N5 89.9(4)
N1 Ni1 N5 96.2(4)
N3 Ni1 N5 93.1(4)
N7 Ni1 O2 87.5(3)
N1 Ni1 O2 100.3(4)
N3 Ni1 O2 86.9(4)
N5 Ni1 O2 163.4(4)
N7 Ni1 O1 83.3(3)
N1 Ni1 O1 158.7(4)
N3 Ni1 O1 86.6(4)
N5 Ni1 O1 105.0(4)
O2 Ni1 O1 58.5(4)
N9 O2 Ni1 91.1(8)
N9 O1 Ni1 89.4(8)
C24 N7 C21 104.4(9)
C24 N7 Ni1 132.2(8)
C21 N7 Ni1 123.3(7)
C24 N8 C22 107.2(10)
C24 N8 H8 126.4
C22 N8 H8 126.4
C16 N5 C19 108.3(9)
C16 N5 Ni1 131.3(8)
C19 N5 Ni1 120.4(7)
C16 N6 C17 113.9(10)
C16 N6 H6 123.0
C17 N6 H6 123.0
C3 N1 C6 106.1(9)
C3 N1 Ni1 129.9(8)
C6 N1 Ni1 121.8(8)
C3 N2 C4 107.9(11)
C3 N2 H2 126.1
C4 N2 H2 126.1
C11 N3 C8 105.7(10)
C11 N3 Ni1 129.9(8)
C8 N3 Ni1 124.0(8)
C11 N4 C9 110.2(10)
C11 N4 H4 124.9
C9 N4 H4 124.9
O3 N9 O1 118.8(17)
O3 N9 O2 120.2(17)
O1 N9 O2 121.1(12)
C2 C1 H1A 109.5
C2 C1 H1B 109.5
H1A C1 H1B 109.5
C2 C1 H1C 109.5
H1A C1 H1C 109.5
H1B C1 H1C 109.5
C1 C2 C3 112.4(15)
C1 C2 H2A 109.1
C3 C2 H2A 109.1
C1 C2 H2B 109.1
C3 C2 H2B 109.1
H2A C2 H2B 107.9
N2 C3 N1 109.7(11)
N2 C3 C2 122.5(11)
N1 C3 C2 127.2(11)
C25 C26 H26A 109.5
C25 C26 H26B 109.5
H26A C26 H26B 109.5
C25 C26 H26C 109.5
H26A C26 H26C 109.5
H26B C26 H26C 109.5
C4 C5 H5A 109.5
C4 C5 H5B 109.5
H5A C5 H5B 109.5
C4 C5 H5C 109.5
H5A C5 H5C 109.5
H5B C5 H5C 109.5
C6 C4 N2 106.2(12)
C6 C4 C5 133.0(15)
N2 C4 C5 120.7(13)
C4 C6 N1 110.0(12)
C4 C6 C7 130.0(12)
N1 C6 C7 119.9(10)
C6 C7 C8 113.7(10)
C6 C7 H7A 108.8
C8 C7 H7A 108.8
C6 C7 H7B 108.8
C8 C7 H7B 108.8
H7A C7 H7B 107.7
C9 C8 N3 112.0(10)
C9 C8 C7 130.2(11)
N3 C8 C7 117.8(11)
C8 C9 N4 102.0(10)
C8 C9 C10 134.7(12)
N4 C9 C10 123.2(12)
C9 C10 H10A 109.5
C9 C10 H10B 109.5
H10A C10 H10B 109.5
C9 C10 H10C 109.5
H10A C10 H10C 109.5
H10B C10 H10C 109.5
N3 C11 N4 110.1(10)
N3 C11 C12 127.1(11)
N4 C11 C12 122.6(11)
C11 C12 C13 111.9(14)
C11 C12 H12A 109.2
C13 C12 H12A 109.2
C11 C12 H12B 109.2
C13 C12 H12B 109.2
H12A C12 H12B 107.9
C24 C25 C26 113.4(12)
C24 C25 H25A 108.9
C26 C25 H25A 108.9
C24 C25 H25B 108.9
C26 C25 H25B 108.9
H25A C25 H25B 107.7
N7 C24 N8 110.3(10)
N7 C24 C25 125.2(11)
N8 C24 C25 124.5(12)
C21 C22 N8 105.8(10)
C21 C22 C23 135.9(10)
N8 C22 C23 118.3(10)
C22 C23 H23A 109.5
C22 C23 H23B 109.5
H23A C23 H23B 109.5
C22 C23 H23C 109.5
H23A C23 H23C 109.5
H23B C23 H23C 109.5
C22 C21 N7 112.3(9)
C22 C21 C20 128.4(10)
N7 C21 C20 119.1(10)
C19 C20 C21 114.4(8)
C19 C20 H20A 108.7
C21 C20 H20A 108.7
C19 C20 H20B 108.7
C21 C20 H20B 108.7
H20A C20 H20B 107.6
C17 C19 N5 107.1(10)
C17 C19 C20 131.0(10)
N5 C19 C20 121.8(10)
N6 C17 C19 104.9(10)
N6 C17 C18 123.0(12)
C19 C17 C18 132.1(12)
C17 C18 H18A 109.5
C17 C18 H18B 109.5
H18A C18 H18B 109.5
C17 C18 H18C 109.5
H18A C18 H18C 109.5
H18B C18 H18C 109.5
N6 C16 N5 105.8(10)
N6 C16 C15 126.4(11)
N5 C16 C15 127.8(11)
C16 C15 C14 116.4(13)
C16 C15 H15A 108.2
C14 C15 H15A 108.2
C16 C15 H15B 108.2
C14 C15 H15B 108.2
H15A C15 H15B 107.3
C15 C14 H14A 109.5
C15 C14 H14B 109.5
H14A C14 H14B 109.5
C15 C14 H14C 109.5
H14A C14 H14C 109.5
H14B C14 H14C 109.5
C12 C13 H13C 109.5
C12 C13 H13D 109.5
H13C C13 H13D 109.5
C12 C13 H13E 109.5
H13C C13 H13E 109.5
H13D C13 H13E 109.5

loop_
_geom_bond_atom_site_label_1
_geom_bond_atom_site_label_2
_geom_bond_distance
Ni2 N10 2.048(10)
Ni2 N16 2.061(9)
Ni2 N14 2.063(10)
Ni2 N12 2.075(9)
Ni2 O5 2.167(10)
Ni2 O4 2.226(8)
O6 N18 1.254(17)
O4 N18 1.257(15)
O5 N18 1.241(16)
N14 C50 1.324(14)
N14 C47 1.409(15)
N15 C50 1.355(15)
N15 C48 1.382(15)
N15 H15 0.8600
N12 C37 1.322(14)
N12 C34 1.381(14)
N13 C37 1.379(15)
N13 C35 1.439(16)
N13 H13 0.8600
N10 C29 1.339(14)
N10 C32 1.416(14)
N11 C29 1.311(16)
N11 C30 1.346(16)
N11 H11 0.8600
N16 C42 1.352(15)
N16 C45 1.432(15)
N17 C43 1.357(17)
N17 C42 1.362(15)
N17 H17 0.8600
C40 C41 1.448(19)
C40 H40A 0.9600
C40 H40B 0.9600
C40 H40C 0.9600
C41 C42 1.47(2)
C41 H41A 0.9700
C41 H41B 0.9700
C43 C45 1.351(16)
C43 C44 1.483(16)
C44 H44A 0.9600
C44 H44B 0.9600
C44 H44C 0.9600
C45 C46 1.459(18)
C46 C47 1.467(16)
C46 H46A 0.9700
C46 H46B 0.9700
C47 C48 1.376(17)
C48 C49 1.492(17)
C49 H49A 0.9600
C49 H49B 0.9600
C49 H49C 0.9600
C50 C51 1.480(15)
C51 C52 1.467(19)
C51 H51A 0.9700
C51 H51B 0.9700
C52 H52A 0.9600
C52 H52B 0.9600
C52 H52C 0.9600
C39 C38 1.472(19)
C39 H39A 0.9600
C39 H39B 0.9600
C39 H39C 0.9600
C38 C37 1.484(17)
C38 H38A 0.9700
C38 H38B 0.9700
C34 C35 1.347(16)
C34 C33 1.492(15)
C33 C32 1.478(14)
C33 H33A 0.9700
C33 H33B 0.9700
C32 C30 1.329(15)
C30 C31 1.483(18)
C31 H31A 0.9600
C31 H31B 0.9600
C31 H31C 0.9600
C35 C36 1.521(17)
C36 H36A 0.9600
C36 H36B 0.9600
C36 H36C 0.9600
C29 C28 1.491(16)
C28 C27 1.456(18)
C28 H28A 0.9700
C28 H28B 0.9700
C27 H27A 0.9600
C27 H27B 0.9600
C27 H27C 0.9600
Ni1 N7 2.043(10)
Ni1 N1 2.047(8)
Ni1 N3 2.069(10)
Ni1 N5 2.072(9)
Ni1 O2 2.206(9)
Ni1 O1 2.288(9)
O2 N9 1.301(16)
O1 N9 1.222(16)
O3 N9 1.207(16)
N7 C24 1.362(15)
N7 C21 1.390(14)
N8 C24 1.363(16)
N8 C22 1.411(14)
N8 H8 0.8600
N5 C16 1.320(14)
N5 C19 1.416(13)
N6 C16 1.316(15)
N6 C17 1.338(16)
N6 H6 0.8600
N1 C3 1.359(14)
N1 C6 1.408(16)
N2 C3 1.338(15)
N2 C4 1.432(18)
N2 H2 0.8600
N3 C11 1.302(15)
N3 C8 1.383(15)
N4 C11 1.345(15)
N4 C9 1.392(15)
N4 H4 0.8600
C1 C2 1.41(2)
C1 H1A 0.9600
C1 H1B 0.9600
C1 H1C 0.9600
C2 C3 1.503(18)
C2 H2A 0.9700
C2 H2B 0.9700
C26 C25 1.544(18)
C26 H26A 0.9600
C26 H26B 0.9600
C26 H26C 0.9600
C5 C4 1.506(18)
C5 H5A 0.9600
C5 H5B 0.9600
C5 H5C 0.9600
C4 C6 1.324(17)
C6 C7 1.473(17)
C7 C8 1.526(16)
C7 H7A 0.9700
C7 H7B 0.9700
C8 C9 1.361(17)
C9 C10 1.485(19)
C10 H10A 0.9600
C10 H10B 0.9600
C10 H10C 0.9600
C11 C12 1.514(17)
C12 C13 1.51(2)
C12 H12A 0.9700
C12 H12B 0.9700
C25 C24 1.504(17)
C25 H25A 0.9700
C25 H25B 0.9700
C22 C21 1.324(15)
C22 C23 1.524(16)
C23 H23A 0.9600
C23 H23B 0.9600
C23 H23C 0.9600
C21 C20 1.551(14)
C20 C19 1.473(15)
C20 H20A 0.9700
C20 H20B 0.9700
C19 C17 1.340(16)
C17 C18 1.514(16)
C18 H18A 0.9600
C18 H18B 0.9600
C18 H18C 0.9600
C16 C15 1.447(16)
C15 C14 1.526(18)
C15 H15A 0.9700
C15 H15B 0.9700
C14 H14A 0.9600
C14 H14B 0.9600
C14 H14C 0.9600
C13 H13C 0.9600
C13 H13D 0.9600
C13 H13E 0.9600
